data_7017196
loop_
_publ_author_name
'Langley, Stuart K.'
'Chilton, Nicholas F.'
'Moubaraki, Boujemaa'
'Murray, Keith S.'

_publ_section_title
;
 Self-assembled decanuclear Na(I)(2)Mn(II)(4)Mn(III)(4) complexes: from
 discrete clusters to 1-D and 2-D structures, with the Mn(II)(4)Mn(III)(4)
 unit displaying a large spin ground state and probable SMM behaviour.
;
_journal_issue 45
_journal_name_full 'Dalton transactions (Cambridge, England : 2003)'
_journal_page_first 12201
_journal_page_last 12209
_journal_paper_doi 10.1039/c1dt10739a
_journal_volume 40
_journal_year 2011
_chemical_formula_sum 'C69 H118 K2 Mn8 N12 O37'
_chemical_formula_weight 2225.44
_chemical_name_systematic
;
?
;
_space_group_IT_number 2
_symmetry_cell_setting triclinic
_symmetry_space_group_name_Hall '-P 1'
_symmetry_space_group_name_H-M 'P -1'
_atom_sites_solution_hydrogens geom
_atom_sites_solution_primary direct
_atom_sites_solution_secondary difmap
_audit_creation_date '9 November 2005'
_audit_creation_method SHELXL-97
_cell_angle_alpha 77.060(3)
_cell_angle_beta 75.811(5)
_cell_angle_gamma 82.295(5)
_cell_formula_units_Z 2
_cell_length_a 14.798(3)
_cell_length_b 18.608(4)
_cell_length_c 18.879(4)
_cell_measurement_reflns_used 8767
_cell_measurement_temperature 123(2)
_cell_measurement_theta_max 23.45
_cell_measurement_theta_min 2.12
_cell_volume 4894.7(18)
_computing_cell_refinement 'Bruker Apex2 V2.0'
_computing_data_collection 'Bruker Apex2 V2.0'
_computing_data_reduction 'Bruker Apex2 V2.0'
_computing_molecular_graphics X-Seed
_computing_publication_material CIFTAB
_computing_structure_refinement 'SHELXL-97 (Sheldrick, 1997)'
_computing_structure_solution 'SHELXS-97 (Sheldrick, 1990)'
_diffrn_ambient_temperature 123(2)
_diffrn_measured_fraction_theta_full 0.961
_diffrn_measured_fraction_theta_max 0.961
_diffrn_measurement_device_type 'APEX X8'
_diffrn_measurement_method 'scans in phi and omega'
_diffrn_radiation_monochromator graphite
_diffrn_radiation_source 'fine-focus sealed tube'
_diffrn_radiation_type MoK\a
_diffrn_radiation_wavelength 0.71073
_diffrn_reflns_av_R_equivalents 0.0509
_diffrn_reflns_av_sigmaI/netI 0.1076
_diffrn_reflns_limit_h_max 10
_diffrn_reflns_limit_h_min -16
_diffrn_reflns_limit_k_max 20
_diffrn_reflns_limit_k_min -20
_diffrn_reflns_limit_l_max 20
_diffrn_reflns_limit_l_min -20
_diffrn_reflns_number 22307
_diffrn_reflns_theta_full 23.26
_diffrn_reflns_theta_max 23.26
_diffrn_reflns_theta_min 1.61
_exptl_absorpt_coefficient_mu 1.167
_exptl_absorpt_correction_T_max 0.943
_exptl_absorpt_correction_T_min 0.756
_exptl_absorpt_correction_type multi-scan
_exptl_absorpt_process_details SADABS
_exptl_crystal_colour brown
_exptl_crystal_density_diffrn 1.507
_exptl_crystal_density_method 'not measured'
_exptl_crystal_description plate
_exptl_crystal_F_000 2292
_exptl_crystal_size_max 0.3
_exptl_crystal_size_mid 0.2
_exptl_crystal_size_min 0.05
_refine_diff_density_max 1.818
_refine_diff_density_min -0.899
_refine_diff_density_rms 0.165
_refine_ls_extinction_method none
_refine_ls_goodness_of_fit_ref 1.046
_refine_ls_hydrogen_treatment constr
_refine_ls_matrix_type full
_refine_ls_number_parameters 1238
_refine_ls_number_reflns 13515
_refine_ls_number_restraints 112
_refine_ls_restrained_S_all 1.055
_refine_ls_R_factor_all 0.1367
_refine_ls_R_factor_gt 0.0975
_refine_ls_shift/su_max 0.001
_refine_ls_shift/su_mean 0.000
_refine_ls_structure_factor_coef Fsqd
_refine_ls_weighting_details 'calc w=1/[\s^2^(Fo^2^)+(0.1287P)^2^+45.7230P] where P=(Fo^2^+2Fc^2^)/3'
_refine_ls_weighting_scheme calc
_refine_ls_wR_factor_gt 0.2446
_refine_ls_wR_factor_ref 0.2720
_reflns_number_gt 8958
_reflns_number_total 13515
_reflns_threshold_expression >2sigma(I)
_cod_data_source_file c1dt10739a.txt
_cod_data_source_block 5
_cod_depositor_comments
;
The following automatic conversions were performed:

'_symmetry_cell_setting' value 'Triclinic' changed to 'triclinic'
according to /home/saulius/struct/CIF-dictionaries/cif_core.dic
dictionary named 'cif_core.dic' version 2.4.1 from 2010-06-29.

Automatic conversion script
Id: cif_fix_values 1715 2011-07-08 13:25:40Z adriana 
;
_cod_original_cell_volume 4894.3(17)
_cod_original_sg_symbol_H-M P-1
_cod_database_code 7017196

loop_
_symmetry_equiv_pos_as_xyz
'x, y, z'
'-x, -y, -z'

loop_
_atom_site_label
_atom_site_type_symbol
_atom_site_fract_x
_atom_site_fract_y
_atom_site_fract_z
_atom_site_U_iso_or_equiv
_atom_site_adp_type
_atom_site_occupancy
_atom_site_symmetry_multiplicity
_atom_site_calc_flag
_atom_site_refinement_flags
_atom_site_disorder_assembly
_atom_site_disorder_group
Mn1 Mn 0.85371(10) -0.04598(9) -0.15417(8) 0.0200(4) Uani 1 1 d . . .
Mn2 Mn 0.88357(10) 0.02066(9) -0.01990(8) 0.0181(4) Uani 1 1 d . . .
Mn3 Mn 0.92912(10) 0.05460(9) 0.14058(8) 0.0177(4) Uani 1 1 d . . .
Mn4 Mn 0.73137(10) 0.10922(9) 0.08954(8) 0.0216(4) Uani 1 1 d . . .
Mn5 Mn 0.16860(12) 0.58724(8) 0.61630(10) 0.0251(4) Uani 1 1 d . . .
Mn6 Mn -0.02463(12) 0.63840(8) 0.55568(10) 0.0244(4) Uani 1 1 d . . .
Mn7 Mn 0.11502(12) 0.47847(8) 0.52489(10) 0.0256(4) Uani 1 1 d . . .
Mn8 Mn 0.24388(12) 0.34507(9) 0.45647(10) 0.0282(4) Uani 1 1 d . . .
K1 K 0.62387(18) 0.06042(18) -0.06320(14) 0.0431(8) Uani 1 1 d . . .
K2 K 0.3765(2) 0.43270(16) 0.5674(2) 0.0512(8) Uani 1 1 d . . .
O1 O 0.9073(5) -0.0422(4) -0.2576(4) 0.0220(16) Uani 1 1 d . . .
O2 O 0.7586(5) 0.0295(5) -0.1802(4) 0.034(2) Uani 1 1 d . B .
O3 O 0.6950(7) 0.1310(6) -0.2434(6) 0.065(3) Uani 1 1 d . B .
O4 O 0.9511(5) -0.1186(4) -0.1319(4) 0.0221(16) Uani 1 1 d . . .
O5 O 0.7934(5) -0.0455(4) -0.0513(4) 0.0277(18) Uani 1 1 d . B .
O6 O 0.6882(6) -0.2808(5) -0.1441(5) 0.047(2) Uani 1 1 d . . .
H6 H 0.6448 -0.3070 -0.1356 0.056 Uiso 1 1 calc R . .
O7 O 0.8233(5) 0.0083(4) 0.0971(3) 0.0195(16) Uani 1 1 d . . .
O8 O 0.7827(5) 0.1164(4) -0.0162(4) 0.0257(18) Uani 1 1 d . B .
O9 O 1.0548(4) -0.0286(4) 0.1375(3) 0.0182(15) Uani 1 1 d . . .
O10 O 0.9090(4) 0.0829(4) 0.2595(4) 0.0297(18) Uani 1 1 d D . .
O11 O 0.8350(5) 0.1479(4) 0.1086(4) 0.0256(17) Uani 1 1 d . . .
O12 O 0.6261(5) 0.0675(4) 0.0745(4) 0.0250(17) Uani 1 1 d . B .
O13 O 0.6708(5) 0.1072(4) 0.1896(4) 0.0258(17) Uani 1 1 d . . .
O14 O 0.4999(6) 0.0118(5) 0.0949(4) 0.041(2) Uani 1 1 d . . .
O15 O 0.4735(6) 0.3533(5) 0.1035(5) 0.045(2) Uani 1 1 d . . .
H15 H 0.4822 0.3597 0.1429 0.054 Uiso 1 1 calc R . .
O17 O 0.3673(7) 0.2453(5) 0.6278(5) 0.050(2) Uani 1 1 d . A .
O18 O 0.3146(5) 0.3142(4) 0.5328(5) 0.036(2) Uani 1 1 d . A .
O19 O 0.476(4) 0.370(2) 0.6876(17) 0.20(3) Uani 0.50 1 d P A 14
O20 O 0.1612(6) 0.4825(4) 0.6244(4) 0.033(2) Uani 1 1 d . A .
O21 O 0.2345(5) 0.2439(4) 0.4557(4) 0.0272(18) Uani 1 1 d . A .
O22 O -0.1062(5) 0.6378(4) 0.4692(4) 0.0260(17) Uani 1 1 d U . .
O23 O -0.0734(5) 0.7544(4) 0.5860(5) 0.035(2) Uani 1 1 d D . .
O24 O 0.1248(5) 0.5949(4) 0.5126(4) 0.0252(17) Uani 1 1 d . . .
O25 O 0.1725(5) 0.3710(4) 0.3833(4) 0.0286(18) Uani 1 1 d . . .
O26 O 0.5290(6) 0.3763(4) 0.2224(5) 0.049(2) Uani 1 1 d D . .
H26 H 0.5821 0.3858 0.1992 0.059 Uiso 1 1 calc R . .
O27 O 0.2540(5) 0.4462(4) 0.4622(5) 0.033(2) Uani 1 1 d . A .
O28 O 0.0367(5) 0.6095(4) 0.6508(4) 0.0273(18) Uani 1 1 d . . .
O29 O 0.1864(5) 0.6852(4) 0.6164(4) 0.0279(18) Uani 1 1 d . . .
O30 O 0.3014(5) 0.5694(4) 0.5746(5) 0.0317(19) Uani 1 1 d . A .
O31 O 0.4427(6) 0.5901(5) 0.5100(5) 0.042(2) Uani 1 1 d . . .
O32 O 0.3094(11) 0.5707(9) 0.8665(10) 0.130(6) Uani 1 1 d . . .
H32 H 0.3142 0.5531 0.9094 0.157 Uiso 1 1 calc R . .
N1 N 0.7753(6) -0.1517(5) -0.1291(5) 0.027(2) Uani 1 1 d . B .
N2 N 1.0005(6) 0.0746(5) 0.0044(5) 0.0195(19) Uani 1 1 d . . .
N3 N 1.0167(6) 0.1381(6) -0.0175(5) 0.024(2) Uani 1 1 d . . .
N4 N 1.0357(8) 0.1997(6) -0.0405(5) 0.039(3) Uani 1 1 d . . .
N5 N 0.6961(6) 0.2341(5) 0.0507(5) 0.029(2) Uani 1 1 d . . .
N6 N 0.8776(6) -0.0549(5) 0.2312(4) 0.0173(19) Uani 1 1 d . . .
N7 N 0.3643(7) 0.3738(5) 0.3509(6) 0.034(2) Uani 1 1 d . . .
N8 N 0.0400(6) 0.7287(4) 0.4465(5) 0.024(2) Uani 1 1 d . . .
N9 N 0.1531(7) 0.5499(5) 0.7465(6) 0.036(3) Uani 1 1 d . . .
N10 N -0.0412(7) 0.5041(5) 0.5745(6) 0.030(2) Uani 1 1 d . . .
N11 N -0.0840(7) 0.4824(5) 0.6383(7) 0.027(2) Uani 1 1 d . . .
N12 N -0.1255(8) 0.4607(6) 0.6983(7) 0.043(3) Uani 1 1 d . . .
C1 C 0.8744(8) -0.0031(6) -0.3158(6) 0.026(3) Uani 1 1 d U B .
C2 C 0.9196(10) -0.0196(7) -0.3854(6) 0.037(3) Uani 1 1 d . . .
H2 H 0.9702 -0.0552 -0.3890 0.045 Uiso 1 1 calc R . .
C3 C 0.8884(11) 0.0181(8) -0.4509(6) 0.047(4) Uani 1 1 d . . .
H3 H 0.9159 0.0053 -0.4968 0.056 Uiso 1 1 calc R . .
C4 C 0.8168(9) 0.0737(7) -0.4452(7) 0.037(3) Uani 1 1 d . . .
H4 H 0.7976 0.0998 -0.4879 0.044 Uiso 1 1 calc R . .
C5 C 0.7747(9) 0.0904(7) -0.3788(6) 0.035(3) Uani 1 1 d . B .
H5 H 0.7258 0.1275 -0.3758 0.042 Uiso 1 1 calc R . .
C6 C 0.8034(8) 0.0525(6) -0.3135(6) 0.025(3) Uani 1 1 d . . .
C7 C 0.7492(8) 0.0738(6) -0.2427(6) 0.028(3) Uani 1 1 d . B .
C8 C 0.8463(8) -0.2131(7) -0.1095(7) 0.034(3) Uani 1 1 d . . .
H8A H 0.8378 -0.2564 -0.1270 0.041 Uiso 1 1 calc R . .
H8B H 0.8391 -0.2261 -0.0559 0.041 Uiso 1 1 calc R . .
C9 C 0.9436(8) -0.1874(6) -0.1463(6) 0.030(3) Uani 1 1 d . . .
H9A H 0.9903 -0.2232 -0.1273 0.036 Uiso 1 1 calc R . .
H9B H 0.9552 -0.1843 -0.1997 0.036 Uiso 1 1 calc R . .
C10 C 0.7018(8) -0.1362(7) -0.0662(6) 0.032(3) Uani 1 1 d . . .
H10A H 0.6720 -0.1811 -0.0408 0.038 Uiso 1 1 calc R B .
H10B H 0.6549 -0.1000 -0.0843 0.038 Uiso 1 1 calc R . .
C11 C 0.7401(8) -0.1066(7) -0.0111(6) 0.033(3) Uani 1 1 d . B .
H11A H 0.6889 -0.0907 0.0267 0.040 Uiso 1 1 calc R . .
H11B H 0.7795 -0.1453 0.0134 0.040 Uiso 1 1 calc R . .
C12 C 0.7404(8) -0.1603(7) -0.1932(6) 0.034(3) Uani 1 1 d . . .
H12A H 0.7923 -0.1804 -0.2277 0.041 Uiso 1 1 calc R B .
H12B H 0.7211 -0.1114 -0.2185 0.041 Uiso 1 1 calc R . .
C13 C 0.6605(8) -0.2081(7) -0.1777(7) 0.041(3) Uani 1 1 d . B .
H13A H 0.6065 -0.1882 -0.1448 0.049 Uiso 1 1 calc R . .
H13B H 0.6432 -0.2086 -0.2240 0.049 Uiso 1 1 calc R . .
C14 C 0.7059(9) 0.2392(7) -0.0295(6) 0.043(3) Uani 1 1 d . B .
H14A H 0.7134 0.2900 -0.0556 0.051 Uiso 1 1 calc R . .
H14B H 0.6502 0.2240 -0.0384 0.051 Uiso 1 1 calc R . .
C15 C 0.7892(9) 0.1905(7) -0.0581(7) 0.044(4) Uani 1 1 d . . .
H15A H 0.7931 0.1909 -0.1103 0.052 Uiso 1 1 calc R B .
H15B H 0.8456 0.2092 -0.0544 0.052 Uiso 1 1 calc R . .
C16 C 0.7681(8) 0.2697(7) 0.0694(8) 0.042(3) Uani 1 1 d . . .
H16A H 0.7405 0.3148 0.0865 0.050 Uiso 1 1 calc R . .
H16B H 0.8173 0.2825 0.0253 0.050 Uiso 1 1 calc R . .
C17 C 0.8089(8) 0.2170(6) 0.1301(7) 0.036(3) Uani 1 1 d . . .
H17A H 0.8632 0.2366 0.1367 0.043 Uiso 1 1 calc R . .
H17B H 0.7629 0.2114 0.1770 0.043 Uiso 1 1 calc R . .
C18 C 0.5998(8) 0.2582(7) 0.0891(6) 0.033(3) Uani 1 1 d . . .
H18A H 0.5998 0.2566 0.1408 0.039 Uiso 1 1 calc R . .
H18B H 0.5580 0.2225 0.0886 0.039 Uiso 1 1 calc R . .
C19 C 0.5609(8) 0.3335(8) 0.0571(7) 0.042(3) Uani 1 1 d . . .
H19A H 0.6049 0.3695 0.0526 0.051 Uiso 1 1 calc R . .
H19B H 0.5523 0.3342 0.0077 0.051 Uiso 1 1 calc R . .
C20 C 0.5859(7) 0.0865(6) 0.2259(6) 0.021(2) Uani 1 1 d . B .
C21 C 0.5538(7) 0.1034(6) 0.2970(5) 0.024(2) Uani 1 1 d . . .
H21 H 0.5896 0.1296 0.3150 0.029 Uiso 1 1 calc R . .
C22 C 0.4703(8) 0.0813(7) 0.3397(6) 0.036(3) Uani 1 1 d . . .
H22 H 0.4499 0.0931 0.3867 0.043 Uiso 1 1 calc R . .
C23 C 0.4134(8) 0.0412(8) 0.3154(6) 0.041(3) Uani 1 1 d . . .
H23 H 0.3575 0.0246 0.3457 0.049 Uiso 1 1 calc R . .
C24 C 0.4460(9) 0.0280(7) 0.2430(7) 0.038(3) Uani 1 1 d . B .
H24 H 0.4098 0.0021 0.2250 0.045 Uiso 1 1 calc R . .
C25 C 0.5297(7) 0.0514(6) 0.1964(6) 0.022(2) Uani 1 1 d U . .
C26 C 0.5516(7) 0.0418(6) 0.1188(5) 0.019(2) Uani 1 1 d U B .
C27 C 0.7837(7) -0.0558(6) 0.1400(5) 0.021(2) Uani 1 1 d . . .
H27A H 0.8190 -0.0985 0.1221 0.026 Uiso 1 1 calc R . .
H27B H 0.7201 -0.0545 0.1344 0.026 Uiso 1 1 calc R . .
C28 C 0.7833(7) -0.0634(7) 0.2226(6) 0.027(3) Uani 1 1 d . . .
H28A H 0.7390 -0.0259 0.2431 0.033 Uiso 1 1 calc R . .
H28B H 0.7640 -0.1116 0.2499 0.033 Uiso 1 1 calc R . .
C29 C 0.9447(7) -0.1156(6) 0.2104(5) 0.019(2) Uani 1 1 d U . .
H29A H 0.9318 -0.1297 0.1676 0.023 Uiso 1 1 calc R . .
H29B H 0.9375 -0.1581 0.2513 0.023 Uiso 1 1 calc R . .
C30 C 1.0450(7) -0.0943(6) 0.1915(5) 0.019(2) Uani 1 1 d . . .
H30A H 1.0613 -0.0875 0.2362 0.023 Uiso 1 1 calc R . .
H30B H 1.0873 -0.1337 0.1728 0.023 Uiso 1 1 calc R . .
C31 C 0.8745(7) -0.0449(6) 0.3081(5) 0.021(2) Uani 1 1 d . . .
H31A H 0.9359 -0.0583 0.3191 0.026 Uiso 1 1 calc R . .
H31B H 0.8310 -0.0771 0.3440 0.026 Uiso 1 1 calc R . .
C32 C 0.8442(8) 0.0341(6) 0.3148(6) 0.023(2) Uani 1 1 d . . .
H32A H 0.7814 0.0469 0.3064 0.027 Uiso 1 1 calc R . .
H32B H 0.8436 0.0403 0.3645 0.027 Uiso 1 1 calc R . .
C33 C 0.3369(8) 0.2502(7) 0.5714(7) 0.033(3) Uani 1 1 d . . .
C34 C 0.3224(7) 0.1815(6) 0.5479(6) 0.020(2) Uani 1 1 d . A .
C35 C 0.3633(7) 0.1152(6) 0.5819(6) 0.027(3) Uani 1 1 d . . .
H35 H 0.3953 0.1153 0.6185 0.032 Uiso 1 1 calc R A .
C36 C 0.3571(7) 0.0495(6) 0.5622(6) 0.025(3) Uani 1 1 d . A .
H36 H 0.3871 0.0058 0.5834 0.030 Uiso 1 1 calc R . .
C37 C 0.3053(7) 0.0495(6) 0.5103(6) 0.025(3) Uani 1 1 d . . .
H37 H 0.2987 0.0051 0.4981 0.030 Uiso 1 1 calc R A .
C38 C 0.2633(7) 0.1146(6) 0.4762(5) 0.020(2) Uani 1 1 d . A .
H38 H 0.2274 0.1134 0.4425 0.024 Uiso 1 1 calc R . .
C39 C 0.2746(7) 0.1830(6) 0.4923(6) 0.025(3) Uani 1 1 d . . .
C40 C 0.2220(8) 0.3595(6) 0.3111(7) 0.032(3) Uani 1 1 d . . .
H40A H 0.1844 0.3807 0.2748 0.039 Uiso 1 1 calc R . .
H40B H 0.2347 0.3069 0.3115 0.039 Uiso 1 1 calc R . .
C41 C 0.3136(8) 0.3962(6) 0.2899(7) 0.034(3) Uani 1 1 d . . .
H41A H 0.3523 0.3820 0.2449 0.041 Uiso 1 1 calc R . .
H41B H 0.3007 0.4496 0.2798 0.041 Uiso 1 1 calc R . .
C42 C 0.4372(8) 0.3138(7) 0.3389(8) 0.040(3) Uani 1 1 d . . .
H42A H 0.4147 0.2812 0.3146 0.048 Uiso 1 1 calc R . .
H42B H 0.4438 0.2856 0.3875 0.048 Uiso 1 1 calc R . .
C43 C 0.5327(9) 0.3323(7) 0.2946(8) 0.046(4) Uani 1 1 d . . .
H43A H 0.5605 0.3591 0.3213 0.055 Uiso 1 1 calc R . .
H43B H 0.5720 0.2869 0.2890 0.055 Uiso 1 1 calc R . .
C44 C 0.3989(9) 0.4353(7) 0.3710(8) 0.041(3) Uani 1 1 d . A .
H44A H 0.4383 0.4627 0.3271 0.049 Uiso 1 1 calc R . .
H44B H 0.4368 0.4156 0.4074 0.049 Uiso 1 1 calc R . .
C45 C 0.3192(9) 0.4877(6) 0.4032(7) 0.038(3) Uani 1 1 d . . .
H45A H 0.3438 0.5235 0.4223 0.046 Uiso 1 1 calc R A .
H45B H 0.2878 0.5145 0.3645 0.046 Uiso 1 1 calc R . .
C46 C -0.0895(8) 0.6923(6) 0.4034(6) 0.025(3) Uani 1 1 d . . .
H46A H -0.1298 0.7368 0.4107 0.030 Uiso 1 1 calc R . .
H46B H -0.1041 0.6747 0.3631 0.030 Uiso 1 1 calc R . .
C47 C 0.0124(8) 0.7100(6) 0.3824(6) 0.029(3) Uani 1 1 d . . .
H47A H 0.0521 0.6676 0.3674 0.034 Uiso 1 1 calc R . .
H47B H 0.0212 0.7514 0.3404 0.034 Uiso 1 1 calc R . .
C48 C 0.0024(8) 0.8034(5) 0.4568(6) 0.026(3) Uani 1 1 d U . .
H48A H -0.0567 0.8152 0.4414 0.031 Uiso 1 1 calc R . .
H48B H 0.0454 0.8388 0.4257 0.031 Uiso 1 1 calc R . .
C49 C -0.0125(8) 0.8095(6) 0.5383(7) 0.032(3) Uani 1 1 d . . .
H49A H 0.0473 0.8021 0.5525 0.039 Uiso 1 1 calc R . .
H49B H -0.0403 0.8586 0.5445 0.039 Uiso 1 1 calc R . .
C50 C 0.1426(7) 0.7187(5) 0.4377(6) 0.024(2) Uani 1 1 d . . .
H50A H 0.1598 0.7396 0.4747 0.028 Uiso 1 1 calc R . .
H50B H 0.1723 0.7448 0.3888 0.028 Uiso 1 1 calc R . .
C51 C 0.1771(8) 0.6377(6) 0.4466(6) 0.026(3) Uani 1 1 d . . .
H51A H 0.1721 0.6195 0.4035 0.031 Uiso 1 1 calc R . .
H51B H 0.2426 0.6321 0.4487 0.031 Uiso 1 1 calc R . .
C52 C 0.3672(8) 0.6139(6) 0.5445(6) 0.030(3) Uani 1 1 d . A .
C53 C 0.3500(8) 0.6925(6) 0.5509(6) 0.024(2) Uani 1 1 d . . .
C54 C 0.4206(10) 0.7381(7) 0.5218(7) 0.042(3) Uani 1 1 d . A .
H54 H 0.4761 0.7202 0.4932 0.050 Uiso 1 1 calc R . .
C55 C 0.4131(10) 0.8109(6) 0.5332(7) 0.039(3) Uani 1 1 d . . .
H55 H 0.4625 0.8407 0.5130 0.047 Uiso 1 1 calc R A .
C56 C 0.3310(8) 0.8369(6) 0.5748(6) 0.029(3) Uani 1 1 d U A .
H56 H 0.3247 0.8848 0.5834 0.035 Uiso 1 1 calc R . .
C57 C 0.2579(7) 0.7930(5) 0.6039(6) 0.021(2) Uani 1 1 d . . .
H57 H 0.2034 0.8113 0.6332 0.026 Uiso 1 1 calc R A .
C58 C 0.2635(7) 0.7215(6) 0.5906(6) 0.022(2) Uani 1 1 d U A .
C59 C 0.0165(8) 0.6345(7) 0.7193(6) 0.033(3) Uani 1 1 d . . .
H59A H -0.0506 0.6426 0.7370 0.039 Uiso 1 1 calc R . .
H59B H 0.0437 0.6810 0.7121 0.039 Uiso 1 1 calc R . .
C60 C 0.0562(9) 0.5778(7) 0.7747(7) 0.044(3) Uani 1 1 d . . .
H60A H 0.0539 0.5988 0.8179 0.053 Uiso 1 1 calc R . .
H60B H 0.0174 0.5365 0.7911 0.053 Uiso 1 1 calc R . .
C61 C 0.2258(10) 0.5807(7) 0.7729(8) 0.046(3) Uani 1 1 d . . .
H61A H 0.2113 0.6337 0.7686 0.055 Uiso 1 1 calc R . .
H61B H 0.2864 0.5727 0.7403 0.055 Uiso 1 1 calc R . .
C62 C 0.2321(13) 0.5461(10) 0.8537(10) 0.076(5) Uani 1 1 d U . .
H62A H 0.1760 0.5610 0.8881 0.091 Uiso 1 1 calc R . .
H62B H 0.2384 0.4926 0.8610 0.091 Uiso 1 1 calc R . .
C63 C 0.1695(12) 0.4696(6) 0.7536(8) 0.054(4) Uani 1 1 d . A .
H63A H 0.1421 0.4454 0.8041 0.065 Uiso 1 1 calc R . .
H63B H 0.2362 0.4554 0.7437 0.065 Uiso 1 1 calc R . .
C64 C 0.1259(12) 0.4448(7) 0.6986(8) 0.056(4) Uani 1 1 d . . .
H64A H 0.1398 0.3919 0.7017 0.067 Uiso 1 1 calc R A .
H64B H 0.0585 0.4549 0.7116 0.067 Uiso 1 1 calc R . .
O16' O 0.474(2) 0.1765(17) -0.1470(18) 0.123(10) Uani 0.50 1 d PU B 16
O1S O 0.2614(18) 0.5374(11) 1.0280(12) 0.076(7) Uani 0.50 1 d PD . .
H1S H 0.2061 0.5530 1.0338 0.091 Uiso 0.50 1 calc PR . .
O2S O -0.0305(19) 0.5573(13) 0.0370(13) 0.092(8) Uani 0.50 1 d PD . .
H2S H 0.0274 0.5588 0.0301 0.111 Uiso 0.50 1 d P . .
O3S O 0.073(2) 0.6420(18) 0.1482(16) 0.111(10) Uani 0.50 1 d PD . .
H3S H 0.0245 0.6687 0.1445 0.133 Uiso 0.50 1 calc PR . .
O6S O 0.2919(14) 0.3104(11) 0.7495(12) 0.154(7) Uani 1 1 d . . .
H6S H 0.3283 0.3263 0.7676 0.184 Uiso 1 1 calc R . .
O7S O 0.333(2) 0.7315(19) 0.1976(18) 0.124(11) Uani 0.50 1 d PU C 4
H7S H 0.3829 0.7111 0.1790 0.148 Uiso 0.50 1 d P D 4
O8S O 0.353(3) 0.7321(17) 0.288(2) 0.120(10) Uani 0.50 1 d P E 6
H8S H 0.3131 0.7674 0.2895 0.144 Uiso 0.50 1 calc PR E 6
O9S O 0.541(4) 0.5263(9) 0.1971(19) 0.19(2) Uani 0.50 1 d PD F 1
H9S H 0.5596 0.4834 0.2021 0.223 Uiso 0.50 1 d PD G 1
O16S O 0.432(3) 0.631(2) 0.204(2) 0.168(15) Uani 0.50 1 d PDU H 2
H16S H 0.4002 0.6219 0.2483 0.201 Uiso 0.50 1 d P I 2
O20S O 0.428(3) 0.311(2) 0.927(3) 0.190(18) Uani 0.50 1 d PDU . .
H20S H 0.4252 0.2717 0.9135 0.228 Uiso 0.50 1 d P . .
C1S C 0.272(2) 0.6822(17) 0.2373(17) 0.063(8) Uani 0.50 1 d PU C 4
H1S1 H 0.2751 0.6725 0.2888 0.095 Uiso 0.50 1 calc PR C 4
H1S2 H 0.2874 0.6370 0.2188 0.095 Uiso 0.50 1 calc PR C 4
H1S3 H 0.2099 0.7018 0.2325 0.095 Uiso 0.50 1 calc PR C 4
C4S C 0.2270(18) 0.2677(13) 0.8080(13) 0.124(9) Uani 1 1 d . . .
H4S1 H 0.2126 0.2895 0.8513 0.186 Uiso 1 1 calc R . .
H4S2 H 0.2544 0.2180 0.8201 0.186 Uiso 1 1 calc R . .
H4S3 H 0.1706 0.2669 0.7917 0.186 Uiso 1 1 calc R . .
C7S C 0.410(4) 0.730(2) 0.3409(19) 0.110(17) Uani 0.50 1 d P E 6
H7S1 H 0.4369 0.7726 0.3362 0.165 Uiso 0.50 1 d P J 6
H7S2 H 0.4578 0.6879 0.3353 0.165 Uiso 0.50 1 d P K 6
H7S3 H 0.3704 0.7158 0.3914 0.165 Uiso 0.50 1 d P L 6
O16 O 0.5105(4) 0.2112(4) -0.0835(17) 0.050(2) Uani 0.50 1 d P B 15
O19' O 0.4175(5) 0.4246(5) 0.7134(16) 0.050(2) Uani 0.50 1 d P A 13
H10 H 0.9779 0.0731 0.2634 0.060 Uiso 1 1 d D . .
H23' H -0.1397 0.7670 0.5853 0.060 Uiso 1 1 d D . .
C12S C 0.273(4) 0.4769(18) 1.088(2) 0.13(2) Uani 0.50 1 d PD . .
H12C H 0.3382 0.4597 1.0824 0.191 Uiso 0.50 1 calc PR . .
H12D H 0.2379 0.4373 1.0879 0.191 Uiso 0.50 1 calc PR . .
H12E H 0.2514 0.4932 1.1348 0.191 Uiso 0.50 1 calc PR . .
C13S C -0.067(2) 0.6179(16) -0.0124(15) 0.068(10) Uani 0.50 1 d PD . .
H13C H -0.1062 0.6518 0.0160 0.102 Uiso 0.50 1 calc PR . .
H13D H -0.1036 0.5996 -0.0392 0.102 Uiso 0.50 1 calc PR . .
H13E H -0.0166 0.6428 -0.0470 0.102 Uiso 0.50 1 calc PR . .
C14S C 0.091(4) 0.593(3) 0.095(3) 0.130(18) Uani 0.50 1 d PDU . .
H14C H 0.1293 0.6167 0.0490 0.194 Uiso 0.50 1 calc PR . .
H14D H 0.0330 0.5836 0.0866 0.194 Uiso 0.50 1 calc PR . .
H14E H 0.1231 0.5477 0.1147 0.194 Uiso 0.50 1 calc PR . .
C17S C 0.389(5) 0.586(4) 0.170(4) 0.20(3) Uani 0.50 1 d PDU H 2
H17C H 0.4336 0.5922 0.1127 0.303 Uiso 0.50 1 d P M 2
H17D H 0.3332 0.5983 0.1640 0.303 Uiso 0.50 1 d P N 2
H17E H 0.4057 0.5325 0.1855 0.303 Uiso 0.50 1 d P O 2
C18S C 0.494(4) 0.548(4) 0.135(3) 0.16(2) Uani 0.50 1 d PDU F 1
H18C H 0.5412 0.5323 0.0889 0.244 Uiso 0.50 1 d P P 1
H18D H 0.4998 0.6059 0.1163 0.244 Uiso 0.50 1 d P Q 1
H18E H 0.4397 0.5377 0.1385 0.244 Uiso 0.50 1 d P R 1
C19S C 0.337(2) 0.351(2) 0.941(3) 0.106(15) Uani 0.50 1 d PD . .
H19C H 0.3403 0.4014 0.9147 0.158 Uiso 0.50 1 calc PR . .
H19D H 0.3158 0.3502 0.9938 0.158 Uiso 0.50 1 calc PR . .
H19E H 0.2935 0.3279 0.9249 0.158 Uiso 0.50 1 calc PR . .

loop_
_atom_site_aniso_label
_atom_site_aniso_U_11
_atom_site_aniso_U_22
_atom_site_aniso_U_33
_atom_site_aniso_U_23
_atom_site_aniso_U_13
_atom_site_aniso_U_12
Mn1 0.0136(8) 0.0344(10) 0.0117(8) -0.0055(7) -0.0017(6) -0.0017(7)
Mn2 0.0099(8) 0.0328(10) 0.0093(8) -0.0039(7) 0.0008(6) 0.0003(7)
Mn3 0.0099(8) 0.0296(9) 0.0109(8) -0.0023(7) 0.0005(6) -0.0005(7)
Mn4 0.0103(8) 0.0384(10) 0.0144(8) -0.0082(7) 0.0009(6) 0.0018(7)
Mn5 0.0275(10) 0.0114(8) 0.0442(11) -0.0100(7) -0.0194(8) 0.0003(7)
Mn6 0.0274(10) 0.0107(8) 0.0419(10) -0.0068(7) -0.0196(8) -0.0005(7)
Mn7 0.0320(10) 0.0086(8) 0.0440(11) -0.0073(7) -0.0231(8) 0.0015(7)
Mn8 0.0299(10) 0.0128(8) 0.0508(11) -0.0114(8) -0.0224(9) 0.0014(7)
K1 0.0247(14) 0.083(2) 0.0271(14) -0.0244(15) -0.0001(11) -0.0103(14)
K2 0.0399(18) 0.0369(17) 0.087(2) -0.0303(16) -0.0195(16) 0.0033(14)
O1 0.019(4) 0.034(4) 0.011(4) -0.003(3) -0.004(3) 0.000(3)
O2 0.013(4) 0.054(5) 0.034(5) -0.015(4) 0.001(3) 0.000(4)
O3 0.039(6) 0.064(7) 0.079(8) -0.008(6) -0.008(5) 0.019(5)
O4 0.014(4) 0.030(4) 0.019(4) 0.000(3) -0.002(3) -0.003(3)
O5 0.016(4) 0.050(5) 0.016(4) -0.003(4) 0.004(3) -0.014(4)
O6 0.037(5) 0.045(6) 0.066(6) -0.008(5) -0.025(5) -0.005(4)
O7 0.014(4) 0.028(4) 0.012(3) -0.001(3) 0.004(3) -0.004(3)
O8 0.017(4) 0.038(5) 0.014(4) -0.001(3) 0.002(3) 0.010(3)
O9 0.014(4) 0.027(4) 0.011(3) -0.003(3) 0.001(3) 0.000(3)
O10 0.028(4) 0.033(5) 0.025(4) -0.004(4) -0.001(3) -0.004(4)
O11 0.009(4) 0.033(4) 0.032(4) -0.005(3) -0.002(3) 0.001(3)
O12 0.017(4) 0.046(5) 0.017(4) -0.013(3) -0.007(3) -0.002(3)
O13 0.010(4) 0.048(5) 0.021(4) -0.017(4) 0.004(3) -0.006(3)
O14 0.027(5) 0.074(6) 0.031(5) -0.021(4) -0.005(4) -0.016(4)
O15 0.028(5) 0.056(6) 0.054(6) -0.025(5) -0.010(4) 0.008(4)
O17 0.058(6) 0.044(6) 0.063(6) -0.016(5) -0.037(5) -0.002(5)
O18 0.033(5) 0.023(4) 0.066(6) -0.018(4) -0.030(4) 0.002(4)
O19 0.39(7) 0.18(4) 0.07(2) 0.03(2) -0.07(3) -0.22(4)
O20 0.050(5) 0.017(4) 0.044(5) -0.006(4) -0.036(4) 0.000(4)
O21 0.040(5) 0.011(4) 0.042(5) -0.012(3) -0.031(4) 0.009(3)
O22 0.033(4) 0.009(3) 0.041(4) -0.007(3) -0.016(3) -0.005(3)
O23 0.037(5) 0.025(4) 0.050(5) -0.013(4) -0.020(4) 0.000(4)
O24 0.030(4) 0.008(4) 0.041(5) -0.004(3) -0.016(4) 0.002(3)
O25 0.025(4) 0.018(4) 0.050(5) -0.012(4) -0.018(4) 0.000(3)
O26 0.032(5) 0.076(7) 0.041(5) -0.014(5) -0.007(4) -0.004(5)
O27 0.030(5) 0.015(4) 0.062(6) -0.013(4) -0.021(4) 0.000(3)
O28 0.023(4) 0.026(4) 0.038(5) -0.007(4) -0.014(3) -0.004(3)
O29 0.017(4) 0.018(4) 0.052(5) -0.017(4) -0.006(4) 0.001(3)
O30 0.026(4) 0.025(4) 0.053(5) -0.021(4) -0.022(4) 0.013(4)
O31 0.023(5) 0.047(5) 0.062(6) -0.030(5) -0.010(4) 0.010(4)
O32 0.103(12) 0.148(15) 0.171(16) -0.046(12) -0.060(11) -0.040(10)
N1 0.023(5) 0.035(6) 0.023(5) -0.002(4) -0.007(4) -0.007(4)
N2 0.015(5) 0.029(6) 0.017(5) -0.007(4) -0.005(4) -0.003(4)
N3 0.010(5) 0.040(7) 0.019(5) -0.010(5) 0.002(4) 0.003(4)
N4 0.046(7) 0.046(7) 0.022(5) -0.001(5) 0.000(5) -0.012(5)
N5 0.014(5) 0.040(6) 0.026(5) -0.004(4) -0.001(4) 0.009(4)
N6 0.015(5) 0.026(5) 0.007(4) -0.001(4) 0.004(3) -0.002(4)
N7 0.030(6) 0.015(5) 0.062(7) -0.008(5) -0.018(5) -0.003(4)
N8 0.023(5) 0.012(5) 0.039(6) -0.008(4) -0.012(4) -0.001(4)
N9 0.051(7) 0.025(5) 0.043(6) -0.001(5) -0.029(5) -0.016(5)
N10 0.039(6) 0.013(5) 0.050(7) -0.015(5) -0.035(6) 0.009(4)
N11 0.036(6) 0.011(5) 0.045(7) -0.007(5) -0.029(6) 0.004(4)
N12 0.059(8) 0.029(6) 0.041(7) 0.003(5) -0.020(6) -0.001(5)
C1 0.034(6) 0.033(6) 0.019(5) -0.007(4) -0.013(4) -0.017(5)
C2 0.064(9) 0.032(7) 0.021(6) -0.011(5) -0.011(6) -0.007(6)
C3 0.073(10) 0.060(9) 0.011(6) -0.007(6) -0.004(6) -0.025(8)
C4 0.042(8) 0.032(7) 0.040(8) 0.010(6) -0.023(6) -0.018(6)
C5 0.042(8) 0.034(7) 0.032(7) 0.011(6) -0.019(6) -0.023(6)
C6 0.025(6) 0.024(6) 0.031(6) 0.001(5) -0.018(5) -0.005(5)
C7 0.025(6) 0.031(7) 0.036(7) -0.005(6) -0.022(5) 0.000(5)
C8 0.021(6) 0.048(8) 0.032(7) -0.005(6) -0.006(5) 0.000(6)
C9 0.030(7) 0.028(7) 0.033(7) -0.002(5) -0.014(5) 0.000(5)
C10 0.015(6) 0.051(8) 0.031(7) -0.013(6) 0.000(5) -0.011(5)
C11 0.030(7) 0.053(8) 0.018(6) -0.011(6) 0.004(5) -0.016(6)
C12 0.031(7) 0.045(8) 0.031(7) -0.021(6) -0.009(5) 0.004(6)
C13 0.024(7) 0.054(9) 0.053(8) -0.028(7) -0.016(6) 0.006(6)
C14 0.044(8) 0.043(8) 0.025(7) -0.001(6) 0.005(6) 0.013(6)
C15 0.038(8) 0.033(7) 0.038(7) 0.006(6) 0.008(6) 0.020(6)
C16 0.021(7) 0.034(7) 0.069(9) -0.010(7) -0.006(6) 0.001(5)
C17 0.018(6) 0.039(7) 0.049(8) -0.022(6) 0.003(5) 0.004(5)
C18 0.024(6) 0.051(8) 0.023(6) -0.016(6) 0.001(5) -0.001(6)
C19 0.022(7) 0.069(9) 0.035(7) -0.022(7) -0.008(5) 0.021(6)
C20 0.012(6) 0.025(6) 0.027(6) -0.006(5) -0.008(5) 0.002(4)
C21 0.019(6) 0.041(7) 0.015(5) -0.012(5) -0.005(5) -0.002(5)
C22 0.025(7) 0.062(9) 0.016(6) -0.011(6) 0.002(5) 0.001(6)
C23 0.022(7) 0.070(10) 0.026(7) -0.006(6) 0.006(5) -0.015(6)
C24 0.035(7) 0.046(8) 0.040(7) -0.011(6) -0.015(6) -0.012(6)
C25 0.010(5) 0.035(6) 0.020(5) -0.001(4) -0.007(4) 0.003(4)
C26 0.011(5) 0.036(6) 0.013(5) -0.008(4) -0.006(4) 0.002(4)
C27 0.014(5) 0.034(6) 0.017(5) -0.005(5) -0.003(4) -0.004(5)
C28 0.014(6) 0.045(7) 0.023(6) -0.011(5) 0.000(5) -0.006(5)
C29 0.016(5) 0.025(5) 0.010(5) -0.003(4) 0.006(4) -0.003(4)
C30 0.016(6) 0.029(6) 0.011(5) -0.006(5) 0.004(4) -0.006(5)
C31 0.022(6) 0.031(6) 0.014(5) -0.006(5) -0.005(4) -0.008(5)
C32 0.027(6) 0.024(6) 0.016(5) -0.005(5) 0.002(5) -0.007(5)
C33 0.032(7) 0.037(7) 0.032(7) -0.014(6) -0.016(6) 0.017(6)
C34 0.011(5) 0.020(6) 0.028(6) 0.003(5) -0.002(4) -0.009(4)
C35 0.013(6) 0.034(7) 0.026(6) -0.003(5) 0.006(5) -0.001(5)
C36 0.015(6) 0.024(6) 0.026(6) 0.006(5) 0.004(5) -0.001(5)
C37 0.025(6) 0.015(6) 0.030(6) -0.006(5) 0.002(5) 0.008(5)
C38 0.018(6) 0.026(6) 0.012(5) -0.005(4) 0.007(4) -0.001(5)
C39 0.013(6) 0.028(6) 0.034(6) -0.010(5) -0.005(5) 0.003(5)
C40 0.031(7) 0.027(6) 0.044(7) -0.009(6) -0.018(6) 0.003(5)
C41 0.035(7) 0.021(6) 0.051(8) -0.010(6) -0.016(6) -0.005(5)
C42 0.033(7) 0.037(7) 0.055(8) -0.017(6) -0.017(6) 0.006(6)
C43 0.041(8) 0.040(8) 0.068(10) -0.024(7) -0.020(7) -0.007(6)
C44 0.038(8) 0.038(7) 0.062(9) -0.021(7) -0.039(7) 0.012(6)
C45 0.039(8) 0.019(6) 0.063(9) -0.018(6) -0.014(7) -0.005(6)
C46 0.028(6) 0.021(6) 0.035(7) -0.007(5) -0.020(5) -0.002(5)
C47 0.049(8) 0.009(5) 0.031(6) -0.008(5) -0.015(6) 0.006(5)
C48 0.027(6) 0.013(5) 0.043(6) -0.003(4) -0.020(5) -0.005(4)
C49 0.034(7) 0.014(6) 0.055(8) -0.009(5) -0.017(6) -0.004(5)
C50 0.022(6) 0.016(6) 0.042(7) -0.018(5) -0.013(5) 0.000(5)
C51 0.026(6) 0.027(6) 0.024(6) -0.005(5) -0.007(5) -0.001(5)
C52 0.023(7) 0.033(7) 0.038(7) -0.009(6) -0.012(6) -0.005(6)
C53 0.031(7) 0.015(6) 0.031(6) -0.006(5) -0.015(5) -0.003(5)
C54 0.051(9) 0.044(8) 0.035(7) -0.017(6) -0.018(6) 0.008(7)
C55 0.057(9) 0.017(6) 0.048(8) -0.003(6) -0.024(7) -0.008(6)
C56 0.035(6) 0.014(5) 0.043(6) -0.001(5) -0.020(5) -0.004(5)
C57 0.025(6) 0.018(6) 0.026(6) -0.008(5) -0.013(5) 0.000(5)
C58 0.021(5) 0.024(5) 0.030(5) -0.010(4) -0.019(4) -0.002(4)
C59 0.027(7) 0.042(7) 0.028(7) -0.007(6) 0.003(5) -0.016(6)
C60 0.044(8) 0.047(8) 0.040(8) 0.004(6) -0.012(6) -0.019(7)
C61 0.054(9) 0.033(7) 0.060(9) -0.022(7) -0.019(7) -0.005(6)
C62 0.077(9) 0.087(9) 0.087(9) -0.033(7) -0.036(7) -0.029(7)
C63 0.097(12) 0.019(7) 0.071(10) -0.006(6) -0.069(9) -0.001(7)
C64 0.103(13) 0.029(7) 0.049(9) -0.003(7) -0.046(9) -0.010(8)
O16' 0.118(13) 0.106(13) 0.128(13) -0.021(9) -0.002(9) 0.000(9)
O1S 0.12(2) 0.049(13) 0.076(15) -0.012(12) -0.059(15) 0.017(13)
O2S 0.12(2) 0.10(2) 0.078(17) -0.011(15) -0.033(16) -0.044(17)
O3S 0.11(3) 0.12(3) 0.09(2) 0.019(19) -0.024(18) -0.058(19)
O6S 0.111(16) 0.108(14) 0.24(2) -0.044(14) -0.021(14) -0.033(11)
O7S 0.119(13) 0.139(14) 0.114(13) -0.020(9) -0.032(9) -0.013(9)
O8S 0.14(3) 0.10(2) 0.12(3) 0.00(2) -0.03(2) -0.02(2)
O9S 0.28(6) 0.17(4) 0.08(2) -0.03(2) -0.04(3) 0.03(4)
O16S 0.174(18) 0.166(17) 0.170(17) -0.043(10) -0.039(10) -0.022(10)
O20S 0.20(2) 0.19(2) 0.19(2) -0.040(10) -0.045(11) -0.024(10)
C1S 0.068(12) 0.059(12) 0.057(11) 0.000(9) -0.011(9) -0.011(9)
C4S 0.13(2) 0.097(17) 0.116(19) -0.024(15) 0.030(16) -0.009(16)
C7S 0.20(5) 0.10(3) 0.034(19) 0.00(2) -0.04(3) -0.04(3)
O16 0.050(4) 0.050(4) 0.050(4) -0.010 -0.011 -0.004
O19' 0.050(5) 0.050(4) 0.050(6) -0.010 -0.011 -0.004
C12S 0.20(6) 0.07(3) 0.13(4) -0.03(3) -0.10(4) 0.03(3)
C13S 0.08(2) 0.06(2) 0.044(18) -0.013(16) 0.008(16) 0.016(18)
C14S 0.12(2) 0.13(2) 0.13(2) -0.020(10) -0.027(11) -0.012(10)
C17S 0.20(3) 0.20(3) 0.20(3) -0.035(12) -0.050(12) -0.022(11)
C18S 0.16(2) 0.16(2) 0.16(2) -0.028(11) -0.034(11) -0.004(10)
C19S 0.05(2) 0.09(3) 0.17(4) 0.00(3) -0.03(3) 0.00(2)

loop_
_atom_type_symbol
_atom_type_description
_atom_type_scat_dispersion_real
_atom_type_scat_dispersion_imag
_atom_type_scat_source
C C 0.0033 0.0016 'International Tables Vol C Tables 4.2.6.8 and 6.1.1.4'
H H 0.0000 0.0000 'International Tables Vol C Tables 4.2.6.8 and 6.1.1.4'
N N 0.0061 0.0033 'International Tables Vol C Tables 4.2.6.8 and 6.1.1.4'
O O 0.0106 0.0060 'International Tables Vol C Tables 4.2.6.8 and 6.1.1.4'
Mn Mn 0.3368 0.7283 'International Tables Vol C Tables 4.2.6.8 and 6.1.1.4'
K K 0.2009 0.2494 'International Tables Vol C Tables 4.2.6.8 and 6.1.1.4'

loop_
_geom_angle_atom_site_label_1
_geom_angle_atom_site_label_2
_geom_angle_atom_site_label_3
_geom_angle
_geom_angle_site_symmetry_1
_geom_angle_site_symmetry_3
O4 Mn1 O1 88.7(3) . .
O4 Mn1 O2 177.6(3) . .
O1 Mn1 O2 89.4(3) . .
O4 Mn1 O5 94.8(3) . .
O1 Mn1 O5 176.5(3) . .
O2 Mn1 O5 87.1(3) . .
O4 Mn1 O9 82.8(3) . 2_755
O1 Mn1 O9 96.5(3) . 2_755
O2 Mn1 O9 96.1(3) . 2_755
O5 Mn1 O9 84.1(3) . 2_755
O4 Mn1 N1 80.4(3) . .
O1 Mn1 N1 98.9(3) . .
O2 Mn1 N1 101.3(3) . .
O5 Mn1 N1 81.5(3) . .
O9 Mn1 N1 156.8(3) 2_755 .
O7 Mn2 O9 177.8(3) . 2_755
O7 Mn2 O8 78.0(3) . .
O9 Mn2 O8 103.8(3) 2_755 .
O7 Mn2 O5 100.1(3) . .
O9 Mn2 O5 78.7(3) 2_755 .
O8 Mn2 O5 94.5(3) . .
O7 Mn2 N2 85.6(3) . .
O9 Mn2 N2 95.3(3) 2_755 .
O8 Mn2 N2 95.7(3) . .
O5 Mn2 N2 169.2(3) . .
O7 Mn2 N2 94.0(3) . 2_755
O9 Mn2 N2 84.3(3) 2_755 2_755
O8 Mn2 N2 168.6(3) . 2_755
O5 Mn2 N2 94.9(3) . 2_755
N2 Mn2 N2 75.4(4) . 2_755
O11 Mn3 O4 96.6(3) . 2_755
O11 Mn3 O9 161.6(3) . .
O4 Mn3 O9 74.5(3) 2_755 .
O11 Mn3 O7 74.7(3) . .
O4 Mn3 O7 155.7(2) 2_755 .
O9 Mn3 O7 106.8(2) . .
O11 Mn3 O10 91.3(3) . .
O4 Mn3 O10 74.8(2) 2_755 .
O9 Mn3 O10 101.5(2) . .
O7 Mn3 O10 127.1(2) . .
O11 Mn3 N6 123.0(3) . .
O4 Mn3 N6 128.7(3) 2_755 .
O9 Mn3 N6 73.9(3) . .
O7 Mn3 N6 73.1(3) . .
O10 Mn3 N6 73.2(3) . .
O11 Mn3 N2 83.8(3) . .
O4 Mn3 N2 78.1(3) 2_755 .
O9 Mn3 N2 78.6(3) . .
O7 Mn3 N2 78.4(3) . .
O10 Mn3 N2 151.7(3) . .
N6 Mn3 N2 132.1(3) . .
O13 Mn4 O11 88.1(3) . .
O13 Mn4 O8 174.4(3) . .
O11 Mn4 O8 95.4(3) . .
O13 Mn4 O12 89.9(3) . .
O11 Mn4 O12 177.5(3) . .
O8 Mn4 O12 86.6(3) . .
O13 Mn4 O7 102.2(3) . .
O11 Mn4 O7 82.0(3) . .
O8 Mn4 O7 82.7(3) . .
O12 Mn4 O7 96.9(3) . .
O13 Mn4 N5 94.9(3) . .
O11 Mn4 N5 79.8(3) . .
O8 Mn4 N5 81.5(3) . .
O12 Mn4 N5 101.9(3) . .
O7 Mn4 N5 154.5(3) . .
O29 Mn5 O28 88.6(3) . .
O29 Mn5 O20 172.8(3) . .
O28 Mn5 O20 95.4(3) . .
O29 Mn5 O30 89.9(3) . .
O28 Mn5 O30 175.8(3) . .
O20 Mn5 O30 86.5(3) . .
O29 Mn5 O24 104.0(3) . .
O28 Mn5 O24 81.1(3) . .
O20 Mn5 O24 82.5(3) . .
O30 Mn5 O24 95.5(3) . .
O29 Mn5 N9 93.1(3) . .
O28 Mn5 N9 79.3(3) . .
O20 Mn5 N9 81.8(3) . .
O30 Mn5 N9 104.7(4) . .
O24 Mn5 N9 153.5(3) . .
O28 Mn6 O25 97.3(3) . 2_566
O28 Mn6 O22 163.8(3) . .
O25 Mn6 O22 73.9(3) 2_566 .
O28 Mn6 O24 74.6(3) . .
O25 Mn6 O24 155.2(3) 2_566 .
O22 Mn6 O24 107.6(3) . .
O28 Mn6 O23 88.4(3) . .
O25 Mn6 O23 75.8(3) 2_566 .
O22 Mn6 O23 102.1(2) . .
O24 Mn6 O23 126.3(2) . .
O28 Mn6 N8 121.5(3) . .
O25 Mn6 N8 128.9(3) 2_566 .
O22 Mn6 N8 73.8(3) . .
O24 Mn6 N8 73.3(3) . .
O23 Mn6 N8 73.7(3) . .
O28 Mn6 N10 85.7(3) . .
O25 Mn6 N10 77.4(3) 2_566 .
O22 Mn6 N10 79.1(3) . .
O24 Mn6 N10 78.6(3) . .
O23 Mn6 N10 151.6(3) . .
N8 Mn6 N10 132.2(3) . .
O24 Mn7 O22 176.9(3) . 2_566
O24 Mn7 O20 78.1(3) . .
O22 Mn7 O20 104.7(3) 2_566 .
O24 Mn7 O27 100.4(3) . .
O22 Mn7 O27 78.2(3) 2_566 .
O20 Mn7 O27 95.1(3) . .
O24 Mn7 N10 85.2(3) . .
O22 Mn7 N10 95.8(3) 2_566 .
O20 Mn7 N10 95.2(3) . .
O27 Mn7 N10 169.1(3) . .
O24 Mn7 N10 93.0(3) . 2_566
O22 Mn7 N10 84.4(3) 2_566 2_566
O20 Mn7 N10 167.1(3) . 2_566
O27 Mn7 N10 95.7(3) . 2_566
N10 Mn7 N10 74.5(4) . 2_566
O25 Mn8 O21 87.7(3) . .
O25 Mn8 O18 177.4(3) . .
O21 Mn8 O18 89.9(3) . .
O25 Mn8 O27 94.8(3) . .
O21 Mn8 O27 177.2(3) . .
O18 Mn8 O27 87.6(3) . .
O25 Mn8 O22 82.1(3) . 2_566
O21 Mn8 O22 96.3(3) . 2_566
O18 Mn8 O22 97.2(3) . 2_566
O27 Mn8 O22 82.8(3) . 2_566
O25 Mn8 N7 80.8(3) . .
O21 Mn8 N7 100.1(3) . .
O18 Mn8 N7 100.6(4) . .
O27 Mn8 N7 81.6(3) . .
O22 Mn8 N7 155.7(3) 2_566 .
O12 K1 O14 122.8(3) . 2_655
O12 K1 O2 133.0(2) . .
O14 K1 O2 92.7(3) 2_655 .
O12 K1 O5 83.4(2) . .
O14 K1 O5 106.9(3) 2_655 .
O2 K1 O5 55.2(2) . .
O12 K1 O16 91.06(18) . .
O14 K1 O16 94.9(2) 2_655 .
O2 K1 O16 117.7(2) . .
O5 K1 O16 156.91(18) . .
O12 K1 O8 54.7(2) . .
O14 K1 O8 169.8(3) 2_655 .
O2 K1 O8 84.8(2) . .
O5 K1 O8 63.6(2) . .
O16 K1 O8 95.04(15) . .
O12 K1 O14 43.4(2) . .
O14 K1 O14 79.6(2) 2_655 .
O2 K1 O14 150.8(3) . .
O5 K1 O14 99.9(2) . .
O16 K1 O14 91.15(18) . .
O8 K1 O14 97.9(2) . .
O12 K1 C26 21.7(2) . .
O14 K1 C26 101.4(3) 2_655 .
O2 K1 C26 148.1(3) . .
O5 K1 C26 93.1(2) . .
O16 K1 C26 89.68(19) . .
O8 K1 C26 76.3(2) . .
O14 K1 C26 21.8(2) . .
O12 K1 O16' 118.3(6) . .
O14 K1 O16' 68.7(6) 2_655 .
O2 K1 O16' 102.0(6) . .
O5 K1 O16' 157.1(6) . .
O16 K1 O16' 30.7(6) . .
O8 K1 O16' 121.5(6) . .
O14 K1 O16' 101.3(6) . .
C26 K1 O16' 109.7(6) . .
O12 K1 O3 146.4(3) . .
O14 K1 O3 89.6(3) 2_655 .
O2 K1 O3 41.8(2) . .
O5 K1 O3 95.9(2) . .
O16 K1 O3 76.51(18) . .
O8 K1 O3 94.9(2) . .
O14 K1 O3 163.0(2) . .
C26 K1 O3 163.1(3) . .
O16' K1 O3 62.2(6) . .
O12 K1 C11 80.1(3) . .
O14 K1 C11 88.0(3) 2_655 .
O2 K1 C11 70.7(3) . .
O5 K1 C11 24.8(2) . .
O16 K1 C11 170.9(2) . .
O8 K1 C11 81.8(2) . .
O14 K1 C11 80.8(3) . .
C26 K1 C11 81.2(3) . .
O16' K1 C11 155.5(6) . .
O3 K1 C11 112.2(2) . .
O12 K1 C7 146.1(2) . .
O14 K1 C7 89.1(3) 2_655 .
O2 K1 C7 20.8(2) . .
O5 K1 C7 75.7(2) . .
O16 K1 C7 97.7(2) . .
O8 K1 C7 91.8(2) . .
O14 K1 C7 166.2(3) . .
C26 K1 C7 166.6(3) . .
O16' K1 C7 81.6(6) . .
O3 K1 C7 21.2(2) . .
C11 K1 C7 91.0(3) . .
O30 K2 O31 119.9(3) . 2_666
O30 K2 O18 132.6(2) . .
O31 K2 O18 94.6(3) 2_666 .
O30 K2 O19' 87.23(18) . .
O31 K2 O19' 97.5(2) 2_666 .
O18 K2 O19' 121.6(2) . .
O30 K2 O19 112.1(9) . .
O31 K2 O19 77.5(10) 2_666 .
O18 K2 O19 106.1(6) . .
O19' K2 O19 26.4(10) . .
O30 K2 O27 82.0(2) . .
O31 K2 O27 107.2(3) 2_666 .
O18 K2 O27 55.7(2) . .
O19' K2 O27 155.2(2) . .
O19 K2 O27 161.0(6) . .
O30 K2 O31 43.9(2) . .
O31 K2 O31 76.1(3) 2_666 .
O18 K2 O31 146.5(3) . .
O19' K2 O31 91.70(18) . .
O19 K2 O31 103.2(6) . .
O27 K2 O31 95.8(2) . .
O30 K2 O20 53.2(2) . .
O31 K2 O20 167.6(3) 2_666 .
O18 K2 O20 86.1(2) . .
O19' K2 O20 92.61(16) . .
O19 K2 O20 114.3(10) . .
O27 K2 O20 63.1(2) . .
O31 K2 O20 96.5(2) . .
O30 K2 C52 22.1(3) . .
O31 K2 C52 97.9(3) 2_666 .
O18 K2 C52 146.4(3) . .
O19' K2 C52 87.4(2) . .
O19 K2 C52 107.0(7) . .
O27 K2 C52 90.8(2) . .
O31 K2 C52 21.9(2) . .
O20 K2 C52 75.3(2) . .
O30 K2 O17 149.8(3) . .
O31 K2 O17 89.8(3) 2_666 .
O18 K2 O17 39.9(2) . .
O19' K2 O17 83.21(17) . .
O19 K2 O17 66.4(6) . .
O27 K2 O17 95.0(2) . .
O31 K2 O17 164.2(2) . .
O20 K2 O17 98.6(2) . .
C52 K2 O17 168.6(3) . .
O30 K2 K2 79.2(2) . 2_666
O31 K2 K2 40.67(19) 2_666 2_666
O18 K2 K2 127.5(2) . 2_666
O19' K2 K2 95.62(10) . 2_666
O19 K2 K2 91.4(7) . 2_666
O27 K2 K2 104.2(2) . 2_666
O31 K2 K2 35.38(15) . 2_666
O20 K2 K2 131.23(17) . 2_666
C52 K2 K2 57.3(2) . 2_666
O17 K2 K2 130.1(2) . 2_666
C1 O1 Mn1 128.0(7) . .
C7 O2 Mn1 133.1(7) . .
C7 O2 K1 112.1(7) . .
Mn1 O2 K1 114.5(3) . .
C7 O3 K1 83.7(7) . .
C9 O4 Mn1 114.2(6) . .
C9 O4 Mn3 133.8(6) . 2_755
Mn1 O4 Mn3 104.8(3) . 2_755
C11 O5 Mn1 117.3(6) . .
C11 O5 Mn2 133.1(6) . .
Mn1 O5 Mn2 101.9(3) . .
C11 O5 K1 93.9(6) . .
Mn1 O5 K1 102.9(3) . .
Mn2 O5 K1 101.9(3) . .
C13 O6 H6 109.5 . .
C27 O7 Mn2 122.8(6) . .
C27 O7 Mn4 116.8(6) . .
Mn2 O7 Mn4 96.4(3) . .
C27 O7 Mn3 117.6(6) . .
Mn2 O7 Mn3 103.3(3) . .
Mn4 O7 Mn3 94.7(3) . .
C15 O8 Mn4 114.4(7) . .
C15 O8 Mn2 130.2(6) . .
Mn4 O8 Mn2 102.8(3) . .
C15 O8 K1 104.0(7) . .
Mn4 O8 K1 100.9(3) . .
Mn2 O8 K1 100.0(3) . .
C30 O9 Mn2 125.8(6) . 2_755
C30 O9 Mn1 114.4(6) . 2_755
Mn2 O9 Mn1 95.0(3) 2_755 2_755
C30 O9 Mn3 116.6(5) . .
Mn2 O9 Mn3 104.1(3) 2_755 .
Mn1 O9 Mn3 94.8(3) 2_755 .
C32 O10 Mn3 109.9(6) . .
C32 O10 H10 115.5 . .
Mn3 O10 H10 97.5 . .
C17 O11 Mn4 111.6(6) . .
C17 O11 Mn3 133.7(7) . .
Mn4 O11 Mn3 106.8(3) . .
C26 O12 Mn4 133.3(6) . .
C26 O12 K1 108.9(6) . .
Mn4 O12 K1 117.7(3) . .
C20 O13 Mn4 129.2(6) . .
C26 O14 K1 171.9(7) . 2_655
C26 O14 K1 87.7(6) . .
K1 O14 K1 100.4(2) 2_655 .
C19 O15 H15 109.5 . .
C33 O17 K2 83.2(7) . .
C33 O18 Mn8 133.3(7) . .
C33 O18 K2 114.6(7) . .
Mn8 O18 K2 112.0(3) . .
C64 O20 Mn5 113.4(7) . .
C64 O20 Mn7 127.4(7) . .
Mn5 O20 Mn7 103.1(3) . .
C64 O20 K2 111.3(8) . .
Mn5 O20 K2 99.9(3) . .
Mn7 O20 K2 97.6(3) . .
C39 O21 Mn8 128.9(6) . .
C46 O22 Mn7 125.7(6) . 2_566
C46 O22 Mn8 113.9(6) . 2_566
Mn7 O22 Mn8 95.5(3) 2_566 2_566
C46 O22 Mn6 117.2(6) . .
Mn7 O22 Mn6 103.8(3) 2_566 .
Mn8 O22 Mn6 94.6(3) 2_566 .
C49 O23 Mn6 110.5(6) . .
C49 O23 H23' 113.8 . .
Mn6 O23 H23' 110.1 . .
C51 O24 Mn7 122.2(6) . .
C51 O24 Mn5 117.4(6) . .
Mn7 O24 Mn5 96.2(3) . .
C51 O24 Mn6 117.4(6) . .
Mn7 O24 Mn6 103.4(3) . .
Mn5 O24 Mn6 95.2(3) . .
C40 O25 Mn8 114.4(6) . .
C40 O25 Mn6 132.8(6) . 2_566
Mn8 O25 Mn6 105.8(4) . 2_566
C43 O26 H26 109.5 . .
C45 O27 Mn8 117.2(7) . .
C45 O27 Mn7 131.5(6) . .
Mn8 O27 Mn7 102.9(3) . .
C45 O27 K2 91.7(6) . .
Mn8 O27 K2 104.4(3) . .
Mn7 O27 K2 104.2(3) . .
C59 O28 Mn5 111.5(6) . .
C59 O28 Mn6 132.9(7) . .
Mn5 O28 Mn6 107.9(4) . .
C58 O29 Mn5 129.8(6) . .
C52 O30 Mn5 132.1(7) . .
C52 O30 K2 107.7(6) . .
Mn5 O30 K2 120.2(4) . .
C52 O31 K2 167.2(8) . 2_666
C52 O31 K2 88.3(7) . .
K2 O31 K2 103.9(3) 2_666 .
C62 O32 H32 109.5 . .
C10 N1 C12 113.8(9) . .
C10 N1 C8 114.5(9) . .
C12 N1 C8 111.7(9) . .
C10 N1 Mn1 99.3(7) . .
C12 N1 Mn1 112.4(7) . .
C8 N1 Mn1 104.0(7) . .
N3 N2 Mn2 125.5(7) . .
N3 N2 Mn2 122.9(7) . 2_755
Mn2 N2 Mn2 104.6(4) . 2_755
N3 N2 Mn3 108.9(6) . .
Mn2 N2 Mn3 92.6(3) . .
Mn2 N2 Mn3 92.7(3) 2_755 .
N4 N3 N2 177.6(11) . .
C14 N5 C16 114.2(10) . .
C14 N5 C18 112.9(9) . .
C16 N5 C18 111.9(9) . .
C14 N5 Mn4 101.2(7) . .
C16 N5 Mn4 104.4(6) . .
C18 N5 Mn4 111.2(7) . .
C29 N6 C28 111.9(8) . .
C29 N6 C31 112.2(8) . .
C28 N6 C31 110.9(7) . .
C29 N6 Mn3 105.7(6) . .
C28 N6 Mn3 105.7(6) . .
C31 N6 Mn3 110.2(6) . .
C42 N7 C44 112.0(9) . .
C42 N7 C41 112.8(10) . .
C44 N7 C41 114.6(9) . .
C42 N7 Mn8 114.8(8) . .
C44 N7 Mn8 98.8(8) . .
C41 N7 Mn8 102.8(7) . .
C48 N8 C50 111.9(8) . .
C48 N8 C47 111.2(8) . .
C50 N8 C47 110.9(8) . .
C48 N8 Mn6 110.0(6) . .
C50 N8 Mn6 106.5(6) . .
C47 N8 Mn6 106.2(6) . .
C63 N9 C60 115.5(11) . .
C63 N9 C61 111.4(9) . .
C60 N9 C61 114.5(10) . .
C63 N9 Mn5 100.5(7) . .
C60 N9 Mn5 101.7(7) . .
C61 N9 Mn5 111.7(8) . .
N11 N10 Mn7 127.2(7) . .
N11 N10 Mn7 120.4(8) . 2_566
Mn7 N10 Mn7 105.5(4) . 2_566
N11 N10 Mn6 108.9(7) . .
Mn7 N10 Mn6 92.8(4) . .
Mn7 N10 Mn6 92.4(3) 2_566 .
N12 N11 N10 178.4(11) . .
O1 C1 C6 126.0(10) . .
O1 C1 C2 115.9(10) . .
C6 C1 C2 118.0(10) . .
C1 C2 C3 120.2(12) . .
C1 C2 H2 119.9 . .
C3 C2 H2 119.9 . .
C4 C3 C2 119.1(11) . .
C4 C3 H3 120.5 . .
C2 C3 H3 120.5 . .
C5 C4 C3 120.6(11) . .
C5 C4 H4 119.7 . .
C3 C4 H4 119.7 . .
C4 C5 C6 120.9(12) . .
C4 C5 H5 119.6 . .
C6 C5 H5 119.6 . .
C1 C6 C5 121.0(11) . .
C1 C6 C7 122.8(9) . .
C5 C6 C7 116.1(10) . .
O3 C7 O2 121.4(11) . .
O3 C7 C6 120.9(11) . .
O2 C7 C6 117.8(10) . .
O3 C7 K1 75.1(7) . .
O2 C7 K1 47.1(5) . .
C6 C7 K1 160.9(8) . .
N1 C8 C9 108.6(9) . .
N1 C8 H8A 110.0 . .
C9 C8 H8A 110.0 . .
N1 C8 H8B 110.0 . .
C9 C8 H8B 110.0 . .
H8A C8 H8B 108.3 . .
O4 C9 C8 110.5(9) . .
O4 C9 H9A 109.6 . .
C8 C9 H9A 109.6 . .
O4 C9 H9B 109.6 . .
C8 C9 H9B 109.6 . .
H9A C9 H9B 108.1 . .
N1 C10 C11 111.7(9) . .
N1 C10 H10A 109.3 . .
C11 C10 H10A 109.3 . .
N1 C10 H10B 109.3 . .
C11 C10 H10B 109.3 . .
H10A C10 H10B 107.9 . .
O5 C11 C10 108.5(9) . .
O5 C11 K1 61.3(6) . .
C10 C11 K1 88.3(7) . .
O5 C11 H11A 110.0 . .
C10 C11 H11A 110.0 . .
K1 C11 H11A 63.9 . .
O5 C11 H11B 110.0 . .
C10 C11 H11B 110.0 . .
K1 C11 H11B 161.7 . .
H11A C11 H11B 108.4 . .
N1 C12 C13 117.7(10) . .
N1 C12 H12A 107.9 . .
C13 C12 H12A 107.9 . .
N1 C12 H12B 107.9 . .
C13 C12 H12B 107.9 . .
H12A C12 H12B 107.2 . .
O6 C13 C12 109.2(9) . .
O6 C13 H13A 109.8 . .
C12 C13 H13A 109.8 . .
O6 C13 H13B 109.8 . .
C12 C13 H13B 109.8 . .
H13A C13 H13B 108.3 . .
N5 C14 C15 109.4(10) . .
N5 C14 H14A 109.8 . .
C15 C14 H14A 109.8 . .
N5 C14 H14B 109.8 . .
C15 C14 H14B 109.8 . .
H14A C14 H14B 108.2 . .
O8 C15 C14 110.5(10) . .
O8 C15 H15A 109.6 . .
C14 C15 H15A 109.6 . .
O8 C15 H15B 109.6 . .
C14 C15 H15B 109.6 . .
H15A C15 H15B 108.1 . .
N5 C16 C17 109.8(10) . .
N5 C16 H16A 109.7 . .
C17 C16 H16A 109.7 . .
N5 C16 H16B 109.7 . .
C17 C16 H16B 109.7 . .
H16A C16 H16B 108.2 . .
O11 C17 C16 108.4(10) . .
O11 C17 H17A 110.0 . .
C16 C17 H17A 110.0 . .
O11 C17 H17B 110.0 . .
C16 C17 H17B 110.0 . .
H17A C17 H17B 108.4 . .
N5 C18 C19 116.2(9) . .
N5 C18 H18A 108.2 . .
C19 C18 H18A 108.2 . .
N5 C18 H18B 108.2 . .
C19 C18 H18B 108.2 . .
H18A C18 H18B 107.4 . .
O15 C19 C18 110.7(10) . .
O15 C19 H19A 109.5 . .
C18 C19 H19A 109.5 . .
O15 C19 H19B 109.5 . .
C18 C19 H19B 109.5 . .
H19A C19 H19B 108.1 . .
O13 C20 C21 115.5(9) . .
O13 C20 C25 124.1(9) . .
C21 C20 C25 120.5(10) . .
C22 C21 C20 119.8(10) . .
C22 C21 H21 120.1 . .
C20 C21 H21 120.1 . .
C21 C22 C23 122.5(10) . .
C21 C22 H22 118.8 . .
C23 C22 H22 118.8 . .
C24 C23 C22 116.1(11) . .
C24 C23 H23 122.0 . .
C22 C23 H23 122.0 . .
C25 C24 C23 123.5(11) . .
C25 C24 H24 118.3 . .
C23 C24 H24 118.3 . .
C24 C25 C20 117.5(10) . .
C24 C25 C26 118.6(10) . .
C20 C25 C26 123.8(9) . .
O14 C26 O12 119.5(9) . .
O14 C26 C25 121.8(9) . .
O12 C26 C25 118.7(9) . .
O14 C26 K1 70.5(6) . .
O12 C26 K1 49.4(4) . .
C25 C26 K1 165.5(8) . .
O7 C27 C28 111.4(8) . .
O7 C27 H27A 109.4 . .
C28 C27 H27A 109.4 . .
O7 C27 H27B 109.4 . .
C28 C27 H27B 109.4 . .
H27A C27 H27B 108.0 . .
N6 C28 C27 110.1(8) . .
N6 C28 H28A 109.6 . .
C27 C28 H28A 109.6 . .
N6 C28 H28B 109.6 . .
C27 C28 H28B 109.6 . .
H28A C28 H28B 108.2 . .
N6 C29 C30 111.6(8) . .
N6 C29 H29A 109.3 . .
C30 C29 H29A 109.3 . .
N6 C29 H29B 109.3 . .
C30 C29 H29B 109.3 . .
H29A C29 H29B 108.0 . .
O9 C30 C29 110.4(8) . .
O9 C30 H30A 109.6 . .
C29 C30 H30A 109.6 . .
O9 C30 H30B 109.6 . .
C29 C30 H30B 109.6 . .
H30A C30 H30B 108.1 . .
N6 C31 C32 110.3(8) . .
N6 C31 H31A 109.6 . .
C32 C31 H31A 109.6 . .
N6 C31 H31B 109.6 . .
C32 C31 H31B 109.6 . .
H31A C31 H31B 108.1 . .
O10 C32 C31 109.5(8) . .
O10 C32 H32A 109.8 . .
C31 C32 H32A 109.8 . .
O10 C32 H32B 109.8 . .
C31 C32 H32B 109.8 . .
H32A C32 H32B 108.2 . .
O17 C33 O18 121.1(11) . .
O17 C33 C34 119.9(10) . .
O18 C33 C34 119.0(10) . .
C35 C34 C39 120.6(10) . .
C35 C34 C33 116.7(10) . .
C39 C34 C33 122.7(9) . .
C36 C35 C34 121.1(11) . .
C36 C35 H35 119.4 . .
C34 C35 H35 119.4 . .
C35 C36 C37 118.9(10) . .
C35 C36 H36 120.5 . .
C37 C36 H36 120.5 . .
C38 C37 C36 121.0(10) . .
C38 C37 H37 119.5 . .
C36 C37 H37 119.5 . .
C37 C38 C39 120.5(10) . .
C37 C38 H38 119.8 . .
C39 C38 H38 119.8 . .
O21 C39 C34 124.9(9) . .
O21 C39 C38 117.4(9) . .
C34 C39 C38 117.6(10) . .
O25 C40 C41 108.9(9) . .
O25 C40 H40A 109.9 . .
C41 C40 H40A 109.9 . .
O25 C40 H40B 109.9 . .
C41 C40 H40B 109.9 . .
H40A C40 H40B 108.3 . .
N7 C41 C40 110.4(10) . .
N7 C41 H41A 109.6 . .
C40 C41 H41A 109.6 . .
N7 C41 H41B 109.6 . .
C40 C41 H41B 109.6 . .
H41A C41 H41B 108.1 . .
N7 C42 C43 119.0(11) . .
N7 C42 H42A 107.6 . .
C43 C42 H42A 107.6 . .
N7 C42 H42B 107.6 . .
C43 C42 H42B 107.6 . .
H42A C42 H42B 107.0 . .
O26 C43 C42 111.2(10) . .
O26 C43 H43A 109.4 . .
C42 C43 H43A 109.4 . .
O26 C43 H43B 109.4 . .
C42 C43 H43B 109.4 . .
H43A C43 H43B 108.0 . .
N7 C44 C45 111.9(10) . .
N7 C44 H44A 109.2 . .
C45 C44 H44A 109.2 . .
N7 C44 H44B 109.2 . .
C45 C44 H44B 109.2 . .
H44A C44 H44B 107.9 . .
O27 C45 C44 109.6(10) . .
O27 C45 H45A 109.8 . .
C44 C45 H45A 109.8 . .
O27 C45 H45B 109.8 . .
C44 C45 H45B 109.8 . .
H45A C45 H45B 108.2 . .
O22 C46 C47 110.5(8) . .
O22 C46 H46A 109.6 . .
C47 C46 H46A 109.6 . .
O22 C46 H46B 109.6 . .
C47 C46 H46B 109.6 . .
H46A C46 H46B 108.1 . .
N8 C47 C46 110.8(9) . .
N8 C47 H47A 109.5 . .
C46 C47 H47A 109.5 . .
N8 C47 H47B 109.5 . .
C46 C47 H47B 109.5 . .
H47A C47 H47B 108.1 . .
N8 C48 C49 110.7(9) . .
N8 C48 H48A 109.5 . .
C49 C48 H48A 109.5 . .
N8 C48 H48B 109.5 . .
C49 C48 H48B 109.5 . .
H48A C48 H48B 108.1 . .
O23 C49 C48 110.2(8) . .
O23 C49 H49A 109.6 . .
C48 C49 H49A 109.6 . .
O23 C49 H49B 109.6 . .
C48 C49 H49B 109.6 . .
H49A C49 H49B 108.1 . .
N8 C50 C51 111.0(8) . .
N8 C50 H50A 109.4 . .
C51 C50 H50A 109.4 . .
N8 C50 H50B 109.4 . .
C51 C50 H50B 109.4 . .
H50A C50 H50B 108.0 . .
O24 C51 C50 111.5(8) . .
O24 C51 H51A 109.3 . .
C50 C51 H51A 109.3 . .
O24 C51 H51B 109.3 . .
C50 C51 H51B 109.3 . .
H51A C51 H51B 108.0 . .
O31 C52 O30 119.3(10) . .
O31 C52 C53 120.8(11) . .
O30 C52 C53 120.0(10) . .
O31 C52 K2 69.8(7) . .
O30 C52 K2 50.2(5) . .
C53 C52 K2 167.4(8) . .
C54 C53 C58 118.4(10) . .
C54 C53 C52 119.5(10) . .
C58 C53 C52 122.0(10) . .
C53 C54 C55 122.7(12) . .
C53 C54 H54 118.7 . .
C55 C54 H54 118.7 . .
C56 C55 C54 118.2(12) . .
C56 C55 H55 120.9 . .
C54 C55 H55 120.9 . .
C55 C56 C57 120.6(10) . .
C55 C56 H56 119.7 . .
C57 C56 H56 119.7 . .
C56 C57 C58 121.6(10) . .
C56 C57 H57 119.2 . .
C58 C57 H57 119.2 . .
O29 C58 C57 117.2(9) . .
O29 C58 C53 124.6(9) . .
C57 C58 C53 118.2(10) . .
O28 C59 C60 108.8(10) . .
O28 C59 H59A 109.9 . .
C60 C59 H59A 109.9 . .
O28 C59 H59B 109.9 . .
C60 C59 H59B 109.9 . .
H59A C59 H59B 108.3 . .
N9 C60 C59 113.9(10) . .
N9 C60 H60A 108.8 . .
C59 C60 H60A 108.8 . .
N9 C60 H60B 108.8 . .
C59 C60 H60B 108.8 . .
H60A C60 H60B 107.7 . .
N9 C61 C62 114.0(11) . .
N9 C61 H61A 108.8 . .
C62 C61 H61A 108.8 . .
N9 C61 H61B 108.8 . .
C62 C61 H61B 108.8 . .
H61A C61 H61B 107.6 . .
O32 C62 C61 107.7(15) . .
O32 C62 H62A 110.2 . .
C61 C62 H62A 110.2 . .
O32 C62 H62B 110.2 . .
C61 C62 H62B 110.2 . .
H62A C62 H62B 108.5 . .
N9 C63 C64 109.8(10) . .
N9 C63 H63A 109.7 . .
C64 C63 H63A 109.7 . .
N9 C63 H63B 109.7 . .
C64 C63 H63B 109.7 . .
H63A C63 H63B 108.2 . .
O20 C64 C63 110.8(12) . .
O20 C64 H64A 109.5 . .
C63 C64 H64A 109.5 . .
O20 C64 H64B 109.5 . .
C63 C64 H64B 109.5 . .
H64A C64 H64B 108.1 . .
C12S O1S H1S 109.5 . .
C13S O2S H2S 109.6 . .
C14S O3S H3S 109.5 . .
C4S O6S H6S 109.5 . .
C1S O7S H7S 111.4 . .
C18S O9S H9S 110.6 . .
C17S O16S H16S 99.9 . .
C19S O20S H20S 110.3 . .
O6S C4S H4S1 109.5 . .
O6S C4S H4S2 109.5 . .
H4S1 C4S H4S2 109.5 . .
O6S C4S H4S3 109.5 . .
H4S1 C4S H4S3 109.5 . .
H4S2 C4S H4S3 109.5 . .
O8S C7S H7S1 115.3 . .
O8S C7S H7S2 106.4 . .
H7S1 C7S H7S2 111.2 . .
O8S C7S H7S3 107.4 . .
H7S1 C7S H7S3 111.2 . .
H7S2 C7S H7S3 104.8 . .
O1S C12S H12C 109.5 . .
O1S C12S H12D 109.5 . .
H12C C12S H12D 109.5 . .
O1S C12S H12E 109.5 . .
H12C C12S H12E 109.5 . .
H12D C12S H12E 109.5 . .
O2S C13S H13C 109.5 . .
O2S C13S H13D 109.5 . .
H13C C13S H13D 109.5 . .
O2S C13S H13E 109.5 . .
H13C C13S H13E 109.5 . .
H13D C13S H13E 109.5 . .
O3S C14S H14C 109.5 . .
O3S C14S H14D 109.5 . .
H14C C14S H14D 109.5 . .
O3S C14S H14E 109.5 . .
H14C C14S H14E 109.5 . .
H14D C14S H14E 109.5 . .
O16S C17S H17C 102.2 . .
O16S C17S H17D 119.9 . .
H17C C17S H17D 104.6 . .
O16S C17S H17E 112.5 . .
H17C C17S H17E 96.1 . .
H17D C17S H17E 116.8 . .
O16S C17S H18E 118.3 . .
H17C C17S H18E 50.8 . .
H17D C17S H18E 120.4 . .
H17E C17S H18E 45.3 . .
O9S C18S H17C 142.1 . .
O9S C18S H17E 90.4 . .
H17C C18S H17E 71.6 . .
O9S C18S H18C 106.6 . .
H17C C18S H18C 107.8 . .
H17E C18S H18C 142.3 . .
O9S C18S H18D 106.0 . .
H17C C18S H18D 55.0 . .
H17E C18S H18D 111.7 . .
H18C C18S H18D 95.9 . .
O9S C18S H18E 122.9 . .
H17C C18S H18E 55.8 . .
H17E C18S H18E 35.5 . .
H18C C18S H18E 111.7 . .
H18D C18S H18E 110.3 . .
O20S C19S H19C 109.5 . .
O20S C19S H19D 109.5 . .
H19C C19S H19D 109.5 . .
O20S C19S H19E 109.5 . .
H19C C19S H19E 109.5 . .
H19D C19S H19E 109.5 . .

loop_
_geom_bond_atom_site_label_1
_geom_bond_atom_site_label_2
_geom_bond_distance
_geom_bond_site_symmetry_2
Mn1 O4 1.897(7) .
Mn1 O1 1.909(7) .
Mn1 O2 1.922(8) .
Mn1 O5 1.930(7) .
Mn1 O9 2.182(7) 2_755
Mn1 N1 2.316(9) .
Mn2 O7 2.143(6) .
Mn2 O9 2.163(6) 2_755
Mn2 O8 2.167(7) .
Mn2 O5 2.190(7) .
Mn2 N2 2.296(9) .
Mn2 N2 2.317(9) 2_755
Mn3 O11 2.148(7) .
Mn3 O4 2.218(7) 2_755
Mn3 O9 2.252(7) .
Mn3 O7 2.275(7) .
Mn3 O10 2.360(7) .
Mn3 N6 2.424(8) .
Mn3 N2 2.491(8) .
Mn4 O13 1.877(7) .
Mn4 O11 1.918(7) .
Mn4 O8 1.936(7) .
Mn4 O12 1.935(7) .
Mn4 O7 2.165(7) .
Mn4 N5 2.305(9) .
Mn5 O29 1.877(7) .
Mn5 O28 1.920(7) .
Mn5 O20 1.936(7) .
Mn5 O30 1.943(8) .
Mn5 O24 2.179(7) .
Mn5 N9 2.362(10) .
Mn6 O28 2.139(7) .
Mn6 O25 2.219(8) 2_566
Mn6 O22 2.258(7) .
Mn6 O24 2.267(7) .
Mn6 O23 2.333(7) .
Mn6 N8 2.429(9) .
Mn6 N10 2.481(9) .
Mn7 O24 2.147(7) .
Mn7 O22 2.161(7) 2_566
Mn7 O20 2.170(7) .
Mn7 O27 2.188(8) .
Mn7 N10 2.300(11) .
Mn7 N10 2.336(9) 2_566
Mn8 O25 1.880(7) .
Mn8 O21 1.909(7) .
Mn8 O18 1.925(8) .
Mn8 O27 1.937(7) .
Mn8 O22 2.201(8) 2_566
Mn8 N7 2.339(11) .
K1 O12 2.641(7) .
K1 O14 2.661(8) 2_655
K1 O2 2.700(8) .
K1 O5 2.997(8) .
K1 O16 3.067(3) .
K1 O8 3.080(8) .
K1 O14 3.106(8) .
K1 C26 3.292(10) .
K1 O16' 3.32(3) .
K1 O3 3.319(11) .
K1 C11 3.408(14) .
K1 C7 3.413(12) .
K2 O30 2.654(7) .
K2 O31 2.745(9) 2_666
K2 O18 2.758(8) .
K2 O19' 2.932(3) .
K2 O19 2.95(4) .
K2 O27 2.951(8) .
K2 O31 3.089(9) .
K2 O20 3.184(9) .
K2 C52 3.291(12) .
K2 O17 3.428(9) .
O1 C1 1.334(12) .
O2 C7 1.306(13) .
O3 C7 1.243(14) .
O4 C9 1.392(13) .
O4 Mn3 2.218(7) 2_755
O5 C11 1.433(13) .
O6 C13 1.412(15) .
O6 H6 0.8200 .
O7 C27 1.393(12) .
O8 C15 1.431(14) .
O9 C30 1.404(12) .
O9 Mn2 2.163(6) 2_755
O9 Mn1 2.182(7) 2_755
O10 C32 1.467(12) .
O10 H10 1.0284 .
O11 C17 1.411(13) .
O12 C26 1.286(12) .
O13 C20 1.337(12) .
O14 C26 1.223(12) .
O14 K1 2.661(8) 2_655
O15 C19 1.428(14) .
O15 H15 0.8200 .
O17 C33 1.234(14) .
O18 C33 1.297(13) .
O20 C64 1.422(16) .
O21 C39 1.336(12) .
O22 C46 1.410(13) .
O22 Mn7 2.161(7) 2_566
O22 Mn8 2.201(8) 2_566
O23 C49 1.453(14) .
O23 H23' 0.9805 .
O24 C51 1.427(13) .
O25 C40 1.428(14) .
O25 Mn6 2.219(8) 2_566
O26 C43 1.436(16) .
O26 H26 0.8200 .
O27 C45 1.433(15) .
O28 C59 1.421(13) .
O29 C58 1.335(13) .
O30 C52 1.301(14) .
O31 C52 1.229(14) .
O31 K2 2.745(8) 2_666
O32 C62 1.379(19) .
O32 H32 0.8200 .
N1 C10 1.453(14) .
N1 C12 1.475(14) .
N1 C8 1.491(14) .
N2 N3 1.197(13) .
N2 Mn2 2.317(9) 2_755
N3 N4 1.177(14) .
N5 C14 1.468(14) .
N5 C16 1.474(15) .
N5 C18 1.491(13) .
N6 C29 1.457(12) .
N6 C28 1.476(13) .
N6 C31 1.495(12) .
N7 C42 1.460(15) .
N7 C44 1.472(15) .
N7 C41 1.479(15) .
N8 C48 1.463(13) .
N8 C50 1.477(13) .
N8 C47 1.491(14) .
N9 C63 1.463(15) .
N9 C60 1.469(17) .
N9 C61 1.513(15) .
N10 N11 1.222(15) .
N10 Mn7 2.335(9) 2_566
N11 N12 1.159(15) .
C1 C6 1.373(16) .
C1 C2 1.402(16) .
C2 C3 1.428(17) .
C2 H2 0.9300 .
C3 C4 1.380(19) .
C3 H3 0.9300 .
C4 C5 1.340(17) .
C4 H4 0.9300 .
C5 C6 1.409(15) .
C5 H5 0.9300 .
C6 C7 1.487(16) .
C8 C9 1.526(16) .
C8 H8A 0.9700 .
C8 H8B 0.9700 .
C9 H9A 0.9700 .
C9 H9B 0.9700 .
C10 C11 1.527(15) .
C10 H10A 0.9700 .
C10 H10B 0.9700 .
C11 H11A 0.9700 .
C11 H11B 0.9700 .
C12 C13 1.507(17) .
C12 H12A 0.9700 .
C12 H12B 0.9700 .
C13 H13A 0.9700 .
C13 H13B 0.9700 .
C14 C15 1.492(16) .
C14 H14A 0.9700 .
C14 H14B 0.9700 .
C15 H15A 0.9700 .
C15 H15B 0.9700 .
C16 C17 1.522(17) .
C16 H16A 0.9700 .
C16 H16B 0.9700 .
C17 H17A 0.9700 .
C17 H17B 0.9700 .
C18 C19 1.495(17) .
C18 H18A 0.9700 .
C18 H18B 0.9700 .
C19 H19A 0.9700 .
C19 H19B 0.9700 .
C20 C21 1.401(14) .
C20 C25 1.402(15) .
C21 C22 1.357(16) .
C21 H21 0.9300 .
C22 C23 1.410(17) .
C22 H22 0.9300 .
C23 C24 1.399(17) .
C23 H23 0.9300 .
C24 C25 1.391(16) .
C24 H24 0.9300 .
C25 C26 1.467(14) .
C27 C28 1.533(14) .
C27 H27A 0.9700 .
C27 H27B 0.9700 .
C28 H28A 0.9700 .
C28 H28B 0.9700 .
C29 C30 1.524(14) .
C29 H29A 0.9700 .
C29 H29B 0.9700 .
C30 H30A 0.9700 .
C30 H30B 0.9700 .
C31 C32 1.501(14) .
C31 H31A 0.9700 .
C31 H31B 0.9700 .
C32 H32A 0.9700 .
C32 H32B 0.9700 .
C33 C34 1.500(16) .
C34 C35 1.390(15) .
C34 C39 1.397(15) .
C35 C36 1.374(16) .
C35 H35 0.9300 .
C36 C37 1.384(16) .
C36 H36 0.9300 .
C37 C38 1.383(14) .
C37 H37 0.9300 .
C38 C39 1.412(15) .
C38 H38 0.9300 .
C40 C41 1.525(16) .
C40 H40A 0.9700 .
C40 H40B 0.9700 .
C41 H41A 0.9700 .
C41 H41B 0.9700 .
C42 C43 1.496(18) .
C42 H42A 0.9700 .
C42 H42B 0.9700 .
C43 H43A 0.9700 .
C43 H43B 0.9700 .
C44 C45 1.522(17) .
C44 H44A 0.9700 .
C44 H44B 0.9700 .
C45 H45A 0.9700 .
C45 H45B 0.9700 .
C46 C47 1.523(16) .
C46 H46A 0.9700 .
C46 H46B 0.9700 .
C47 H47A 0.9700 .
C47 H47B 0.9700 .
C48 C49 1.528(16) .
C48 H48A 0.9700 .
C48 H48B 0.9700 .
C49 H49A 0.9700 .
C49 H49B 0.9700 .
C50 C51 1.510(14) .
C50 H50A 0.9700 .
C50 H50B 0.9700 .
C51 H51A 0.9700 .
C51 H51B 0.9700 .
C52 C53 1.477(15) .
C53 C54 1.364(17) .
C53 C58 1.420(15) .
C54 C55 1.405(16) .
C54 H54 0.9300 .
C55 C56 1.367(17) .
C55 H55 0.9300 .
C56 C57 1.373(15) .
C56 H56 0.9300 .
C57 C58 1.396(14) .
C57 H57 0.9300 .
C59 C60 1.482(17) .
C59 H59A 0.9700 .
C59 H59B 0.9700 .
C60 H60A 0.9700 .
C60 H60B 0.9700 .
C61 C62 1.54(2) .
C61 H61A 0.9700 .
C61 H61B 0.9700 .
C62 H62A 0.9700 .
C62 H62B 0.9700 .
C63 C64 1.526(17) .
C63 H63A 0.9700 .
C63 H63B 0.9700 .
C64 H64A 0.9700 .
C64 H64B 0.9700 .
O1S C12S 1.437(10) .
O1S H1S 0.8200 .
O2S C13S 1.431(10) .
O2S H2S 0.8377 .
O3S C14S 1.449(10) .
O3S H3S 0.8200 .
O6S C4S 1.44(3) .
O6S H6S 0.8200 .
O7S C1S 1.34(4) .
O7S H7S 0.8160 .
O8S C7S 1.46(5) .
O8S H8S 0.8200 .
O9S C18S 1.453(10) .
O9S H9S 0.8009 .
O16S C17S 1.455(11) .
O16S H16S 0.8389 .
O20S C19S 1.449(10) .
O20S H20S 0.8452 .
C1S H1S1 0.9600 .
C1S H1S2 0.9600 .
C1S H1S3 0.9600 .
C4S H4S1 0.9600 .
C4S H4S2 0.9600 .
C4S H4S3 0.9600 .
C7S H7S1 0.9096 .
C7S H7S2 0.9901 .
C7S H7S3 0.9890 .
C12S H12C 0.9600 .
C12S H12D 0.9600 .
C12S H12E 0.9600 .
C13S H13C 0.9600 .
C13S H13D 0.9600 .
C13S H13E 0.9600 .
C14S H14C 0.9600 .
C14S H14D 0.9600 .
C14S H14E 0.9600 .
C17S H17C 1.1183 .
C17S H17D 0.8526 .
C17S H17E 0.9865 .
C18S H18C 1.0487 .
C18S H18D 1.0630 .
C18S H18E 0.8407 .
C19S H19C 0.9600 .
C19S H19D 0.9600 .
C19S H19E 0.9600 .
